data_7201634
loop_
_publ_author_name
'Ye, Junwei'
'Liu, Yu'
'Zhao, Yunfeng'
'Mu, Xiaoyue'
'Zhang, Ping'
'Wang, Yue'

_publ_section_title
;
 Porous lanthanide--copper coordination frameworks exhibiting
 reversible single-crystal-to-single-crystal transformation based on
 variable coordination number and geometry
;
_journal_issue 5
_journal_name_full CrystEngComm
_journal_page_first 598
_journal_paper_doi 10.1039/b712280b
_journal_volume 10
_journal_year 2008
_chemical_formula_sum 'C32 H16 Cu N4 O26 Tb2'
_chemical_formula_weight 1253.90
_chemical_name_systematic
;
?
;
_space_group_IT_number 2
_symmetry_cell_setting triclinic
_symmetry_space_group_name_Hall '-P 1'
_symmetry_space_group_name_H-M 'P -1'
_atom_sites_solution_hydrogens geom
_atom_sites_solution_primary direct
_atom_sites_solution_secondary difmap
_audit_creation_method SHELXL-97
_cell_angle_alpha 70.76(3)
_cell_angle_beta 84.94(3)
_cell_angle_gamma 71.26(3)
_cell_formula_units_Z 1
_cell_length_a 9.829(2)
_cell_length_b 10.242(2)
_cell_length_c 10.948(2)
_cell_measurement_reflns_used 9275
_cell_measurement_temperature 293(2)
_cell_measurement_theta_max 27.51
_cell_measurement_theta_min 3.40
_cell_volume 985.2(4)
_computing_cell_refinement RAPID-AUTO
_computing_data_collection 'RAPID-AUTO (Rigaku, 1998)'
_computing_data_reduction RAPID-AUTO
_computing_molecular_graphics 'DIAMOND (Brandenburg, 1999) and SHELXP97'
_computing_publication_material SHELXL97
_computing_structure_refinement 'SHELXL97 (Sheldrick, 1997)'
_computing_structure_solution 'SHELXS97 (Sheldrick, 1997)'
_diffrn_ambient_temperature 293(2)
_diffrn_detector_area_resol_mean 10.0
_diffrn_measured_fraction_theta_full 0.976
_diffrn_measured_fraction_theta_max 0.976
_diffrn_measurement_device_type 'Rigaku RAXIS-RAPID'
_diffrn_measurement_method '\w scan'
_diffrn_radiation_monochromator graphite
_diffrn_radiation_source 'fine-focus sealed tube'
_diffrn_radiation_type MoK\a
_diffrn_radiation_wavelength 0.71073
_diffrn_reflns_av_R_equivalents 0.0538
_diffrn_reflns_av_sigmaI/netI 0.0706
_diffrn_reflns_limit_h_max 12
_diffrn_reflns_limit_h_min -12
_diffrn_reflns_limit_k_max 12
_diffrn_reflns_limit_k_min -13
_diffrn_reflns_limit_l_max 14
_diffrn_reflns_limit_l_min -14
_diffrn_reflns_number 9522
_diffrn_reflns_theta_full 27.47
_diffrn_reflns_theta_max 27.47
_diffrn_reflns_theta_min 3.40
_diffrn_standards_interval_count 0
_diffrn_standards_interval_time 0
_diffrn_standards_number 0
_exptl_absorpt_coefficient_mu 4.190
_exptl_absorpt_correction_T_max 0.4088
_exptl_absorpt_correction_T_min 0.3643
_exptl_absorpt_correction_type empirical
_exptl_absorpt_process_details 'Higashi (1995)'
_exptl_crystal_colour greenish
_exptl_crystal_density_diffrn 2.113
_exptl_crystal_density_meas ?
_exptl_crystal_density_method .
_exptl_crystal_description block
_exptl_crystal_F_000 603
_exptl_crystal_size_max 0.30
_exptl_crystal_size_mid 0.28
_exptl_crystal_size_min 0.26
_refine_diff_density_max 5.660
_refine_diff_density_min -3.261
_refine_diff_density_rms 0.282
_refine_ls_extinction_coef 0
_refine_ls_extinction_method none
_refine_ls_goodness_of_fit_ref 1.056
_refine_ls_hydrogen_treatment constr
_refine_ls_matrix_type full
_refine_ls_number_parameters 295
_refine_ls_number_reflns 4418
_refine_ls_number_restraints 0
_refine_ls_restrained_S_all 1.056
_refine_ls_R_factor_all 0.0631
_refine_ls_R_factor_gt 0.0579
_refine_ls_shift/su_max 0.000
_refine_ls_shift/su_mean 0.000
_refine_ls_structure_factor_coef Fsqd
_refine_ls_weighting_details 'calc w=1/[\s^2^(Fo^2^)+(0.0995P)^2^+4.9173P] where P=(Fo^2^+2Fc^2^)/3'
_refine_ls_weighting_scheme calc
_refine_ls_wR_factor_gt 0.1525
_refine_ls_wR_factor_ref 0.1561
_reflns_number_gt 4007
_reflns_number_total 4418
_reflns_threshold_expression >2sigma(I)
_cod_data_source_file b712280b.txt
_cod_data_source_block 5b
_cod_depositor_comments
;
The following automatic conversions were performed:
'_symmetry_cell_setting' value 'Triclinic' changed to 'triclinic'
according to '/home/saulius/struct/CIF-dictionaries/cif_core.dic'
dictionary named 'cif_core.dic' version 2.4.1 from 2010-06-29.

Automatic conversion script
Id: cif_fix_enum 1527 2010-12-29 10:47:43Z saulius 
;
_cod_original_cell_volume 985.2(3)
_cod_original_sg_symbol_H-M 'P-1 '
_cod_database_code 7201634

loop_
_symmetry_equiv_pos_as_xyz
'x, y, z'
'-x, -y, -z'

loop_
_atom_site_label
_atom_site_type_symbol
_atom_site_fract_x
_atom_site_fract_y
_atom_site_fract_z
_atom_site_U_iso_or_equiv
_atom_site_adp_type
_atom_site_occupancy
_atom_site_symmetry_multiplicity
_atom_site_calc_flag
_atom_site_refinement_flags
_atom_site_disorder_assembly
_atom_site_disorder_group
Tb1 Tb 0.40345(3) 0.90555(3) 0.42016(3) 0.01651(14) Uani 1 1 d . . .
Cu1 Cu 0.5000 0.5000 1.5000 0.0195(3) Uani 1 2 d S . .
O1 O 0.3320(6) 0.6743(6) 0.4996(5) 0.0245(11) Uani 1 1 d . . .
O2 O 0.1653(6) 0.8788(6) 0.4820(6) 0.0304(13) Uani 1 1 d . . .
O3 O -0.3592(5) 0.8861(5) 0.5131(5) 0.0207(10) Uani 1 1 d . . .
O4 O -0.3823(6) 0.6861(6) 0.5019(5) 0.0267(11) Uani 1 1 d . . .
O5 O -0.0244(9) 0.2424(8) 0.7845(11) 0.075(3) Uani 1 1 d . . .
O6 O 0.1969(7) 0.2235(7) 0.7581(8) 0.052(2) Uani 1 1 d . . .
O7 O 0.3856(7) 0.8384(6) 0.6473(5) 0.0284(12) Uani 1 1 d . . .
O8 O 0.4854(6) 0.9492(6) 0.7407(5) 0.0273(12) Uani 1 1 d . . .
O9 O 0.4391(7) 0.8025(6) 1.2503(5) 0.0289(12) Uani 1 1 d . . .
O10 O 0.4935(7) 0.5611(6) 1.3180(5) 0.0316(13) Uani 1 1 d . . .
O11 O 0.2371(10) 0.3675(8) 1.1087(7) 0.057(2) Uani 1 1 d . . .
O12 O 0.2033(15) 0.4486(12) 0.9067(8) 0.090(4) Uani 1 1 d . . .
O13 O 0.2227(7) 1.0780(7) 0.2641(6) 0.0365(14) Uani 1 1 d . . .
N1 N 0.0723(8) 0.2946(8) 0.7460(7) 0.0338(16) Uani 1 1 d . . .
N2 N 0.2434(10) 0.4544(9) 1.0049(7) 0.0399(19) Uani 1 1 d . . .
C1 C 0.0938(8) 0.6668(8) 0.5663(7) 0.0212(14) Uani 1 1 d . . .
C2 C -0.0497(8) 0.7438(8) 0.5415(7) 0.0211(14) Uani 1 1 d . . .
H2 H -0.0779 0.8445 0.5046 0.025 Uiso 1 1 calc R . .
C3 C -0.1545(8) 0.6708(7) 0.5718(7) 0.0200(14) Uani 1 1 d . . .
C4 C -0.1135(8) 0.5233(8) 0.6373(7) 0.0200(14) Uani 1 1 d . . .
H4 H -0.1805 0.4730 0.6570 0.024 Uiso 1 1 calc R . .
C5 C 0.0297(8) 0.4522(7) 0.6727(7) 0.0217(15) Uani 1 1 d . . .
C6 C 0.1360(8) 0.5173(8) 0.6350(7) 0.0204(14) Uani 1 1 d . . .
H6 H 0.2323 0.4641 0.6544 0.024 Uiso 1 1 calc R . .
C7 C 0.2028(8) 0.7440(8) 0.5147(7) 0.0195(14) Uani 1 1 d . . .
C8 C -0.3074(8) 0.7514(7) 0.5272(7) 0.0196(14) Uani 1 1 d . . .
C9 C 0.3880(8) 0.7690(8) 0.8738(6) 0.0214(14) Uani 1 1 d . . .
C10 C 0.4238(8) 0.7828(8) 0.9890(6) 0.0216(14) Uani 1 1 d . . .
H10 H 0.4581 0.8583 0.9867 0.026 Uiso 1 1 calc R . .
C11 C 0.4078(9) 0.6830(8) 1.1069(7) 0.0240(15) Uani 1 1 d . . .
C12 C 0.3541(9) 0.5723(8) 1.1114(7) 0.0244(15) Uani 1 1 d . . .
H12 H 0.3499 0.5015 1.1895 0.029 Uiso 1 1 calc R . .
C13 C 0.3066(9) 0.5688(8) 0.9969(7) 0.0249(15) Uani 1 1 d . . .
C14 C 0.3244(9) 0.6624(9) 0.8775(7) 0.0273(17) Uani 1 1 d . . .
H14 H 0.2954 0.6556 0.8018 0.033 Uiso 1 1 calc R . .
C15 C 0.4214(8) 0.8610(8) 0.7435(7) 0.0199(14) Uani 1 1 d . . .
C16 C 0.4509(9) 0.6857(8) 1.2348(7) 0.0236(15) Uani 1 1 d . . .
H13A H 0.2343 1.1437 0.2042 0.028 Uiso 1 1 d . . .
H13B H 0.1570 1.0445 0.2883 0.028 Uiso 1 1 d . . .

loop_
_atom_site_aniso_label
_atom_site_aniso_U_11
_atom_site_aniso_U_22
_atom_site_aniso_U_33
_atom_site_aniso_U_23
_atom_site_aniso_U_13
_atom_site_aniso_U_12
Tb1 0.0209(2) 0.0173(2) 0.0123(2) -0.00240(13) 0.00107(12) -0.00975(14)
Cu1 0.0249(6) 0.0182(6) 0.0108(5) -0.0017(4) -0.0009(4) -0.0034(5)
O1 0.019(3) 0.022(3) 0.029(3) -0.005(2) 0.003(2) -0.005(2)
O2 0.027(3) 0.019(3) 0.043(3) -0.005(2) 0.004(2) -0.012(2)
O3 0.020(2) 0.021(2) 0.020(2) -0.0041(19) -0.0040(19) -0.0073(19)
O4 0.025(3) 0.029(3) 0.030(3) -0.012(2) 0.001(2) -0.012(2)
O5 0.047(5) 0.031(4) 0.119(8) 0.020(4) 0.007(5) -0.020(3)
O6 0.032(4) 0.031(3) 0.066(5) 0.010(3) -0.001(3) 0.000(3)
O7 0.043(3) 0.038(3) 0.012(2) -0.002(2) 0.003(2) -0.028(3)
O8 0.040(3) 0.034(3) 0.015(2) -0.004(2) 0.005(2) -0.026(3)
O9 0.048(4) 0.027(3) 0.016(2) -0.005(2) -0.003(2) -0.018(2)
O10 0.052(4) 0.023(3) 0.012(3) -0.003(2) -0.001(2) -0.003(2)
O11 0.102(7) 0.053(4) 0.032(4) -0.005(3) 0.013(4) -0.059(5)
O12 0.174(12) 0.113(8) 0.028(4) -0.001(4) -0.017(5) -0.120(9)
O13 0.033(3) 0.035(3) 0.032(3) 0.008(3) -0.009(2) -0.015(3)
N1 0.034(4) 0.027(4) 0.031(4) 0.003(3) 0.002(3) -0.011(3)
N2 0.067(6) 0.044(4) 0.025(4) -0.010(3) 0.011(4) -0.041(4)
C1 0.024(4) 0.023(4) 0.022(3) -0.009(3) 0.003(3) -0.013(3)
C2 0.020(3) 0.017(3) 0.025(4) -0.006(3) 0.004(3) -0.007(3)
C3 0.024(4) 0.017(3) 0.022(3) -0.008(3) 0.002(3) -0.009(3)
C4 0.019(3) 0.021(3) 0.023(3) -0.007(3) 0.003(3) -0.012(3)
C5 0.031(4) 0.009(3) 0.021(3) -0.002(3) 0.002(3) -0.005(3)
C6 0.018(3) 0.021(3) 0.021(3) -0.006(3) 0.001(3) -0.006(3)
C7 0.020(3) 0.019(3) 0.019(3) -0.006(3) 0.001(3) -0.006(3)
C8 0.029(4) 0.016(3) 0.017(3) -0.003(3) 0.004(3) -0.014(3)
C9 0.032(4) 0.021(3) 0.012(3) -0.003(3) 0.002(3) -0.012(3)
C10 0.035(4) 0.017(3) 0.013(3) -0.004(3) 0.003(3) -0.011(3)
C11 0.036(4) 0.023(4) 0.016(3) -0.007(3) 0.002(3) -0.012(3)
C12 0.036(4) 0.024(4) 0.013(3) -0.002(3) 0.007(3) -0.015(3)
C13 0.039(4) 0.024(4) 0.020(4) -0.007(3) 0.002(3) -0.021(3)
C14 0.045(5) 0.032(4) 0.012(3) -0.005(3) 0.005(3) -0.024(4)
C15 0.028(4) 0.021(3) 0.014(3) -0.004(3) 0.000(3) -0.014(3)
C16 0.030(4) 0.023(4) 0.016(3) -0.004(3) 0.002(3) -0.009(3)

loop_
_atom_type_symbol
_atom_type_description
_atom_type_scat_dispersion_real
_atom_type_scat_dispersion_imag
_atom_type_scat_source
C C 0.0033 0.0016 'International Tables Vol C Tables 4.2.6.8 and 6.1.1.4'
H H 0.0000 0.0000 'International Tables Vol C Tables 4.2.6.8 and 6.1.1.4'
Cu Cu 0.3201 1.2651 'International Tables Vol C Tables 4.2.6.8 and 6.1.1.4'
N N 0.0061 0.0033 'International Tables Vol C Tables 4.2.6.8 and 6.1.1.4'
O O 0.0106 0.0060 'International Tables Vol C Tables 4.2.6.8 and 6.1.1.4'
Tb Tb -0.1723 4.1537 'International Tables Vol C Tables 4.2.6.8 and 6.1.1.4'

loop_
_geom_angle_atom_site_label_1
_geom_angle_atom_site_label_2
_geom_angle_atom_site_label_3
_geom_angle
_geom_angle_site_symmetry_1
_geom_angle_site_symmetry_3
_geom_angle_publ_flag
O8 Tb1 O7 136.90(18) 2_676 . ?
O8 Tb1 O9 75.94(19) 2_676 1_554 ?
O7 Tb1 O9 140.43(19) . 1_554 ?
O8 Tb1 O3 77.41(18) 2_676 2_576 ?
O7 Tb1 O3 70.44(18) . 2_576 ?
O9 Tb1 O3 149.10(18) 1_554 2_576 ?
O8 Tb1 O13 72.2(2) 2_676 . ?
O7 Tb1 O13 126.9(2) . . ?
O9 Tb1 O13 77.4(2) 1_554 . ?
O3 Tb1 O13 79.8(2) 2_576 . ?
O8 Tb1 O2 140.8(2) 2_676 . ?
O7 Tb1 O2 70.7(2) . . ?
O9 Tb1 O2 96.8(2) 1_554 . ?
O3 Tb1 O2 93.99(18) 2_576 . ?
O13 Tb1 O2 68.6(2) . . ?
O8 Tb1 O4 98.8(2) 2_676 1_655 ?
O7 Tb1 O4 75.6(2) . 1_655 ?
O9 Tb1 O4 78.1(2) 1_554 1_655 ?
O3 Tb1 O4 121.55(17) 2_576 1_655 ?
O13 Tb1 O4 155.3(2) . 1_655 ?
O2 Tb1 O4 117.61(18) . 1_655 ?
O8 Tb1 O1 147.03(18) 2_676 . ?
O7 Tb1 O1 71.56(18) . . ?
O9 Tb1 O1 71.65(18) 1_554 . ?
O3 Tb1 O1 135.39(17) 2_576 . ?
O13 Tb1 O1 105.8(2) . . ?
O2 Tb1 O1 51.37(17) . . ?
O4 Tb1 O1 68.87(17) 1_655 . ?
O8 Tb1 O3 71.90(18) 2_676 1_655 ?
O7 Tb1 O3 72.01(18) . 1_655 ?
O9 Tb1 O3 111.93(19) 1_554 1_655 ?
O3 Tb1 O3 73.62(19) 2_576 1_655 ?
O13 Tb1 O3 138.99(18) . 1_655 ?
O2 Tb1 O3 142.72(19) . 1_655 ?
O4 Tb1 O3 51.00(17) 1_655 1_655 ?
O1 Tb1 O3 115.06(17) . 1_655 ?
O8 Tb1 C7 154.43(19) 2_676 . ?
O7 Tb1 C7 67.98(19) . . ?
O9 Tb1 C7 84.8(2) 1_554 . ?
O3 Tb1 C7 114.81(19) 2_576 . ?
O13 Tb1 C7 87.4(2) . . ?
O2 Tb1 C7 25.31(19) . . ?
O4 Tb1 C7 93.35(19) 1_655 . ?
O1 Tb1 C7 26.10(19) . . ?
O3 Tb1 C7 132.00(18) 1_655 . ?
O8 Tb1 C8 84.4(2) 2_676 1_655 ?
O7 Tb1 C8 72.9(2) . 1_655 ?
O9 Tb1 C8 94.4(2) 1_554 1_655 ?
O3 Tb1 C8 98.32(18) 2_576 1_655 ?
O13 Tb1 C8 156.4(2) . 1_655 ?
O2 Tb1 C8 134.80(19) . 1_655 ?
O4 Tb1 C8 25.16(18) 1_655 1_655 ?
O1 Tb1 C8 92.05(18) . 1_655 ?
O3 Tb1 C8 25.87(17) 1_655 1_655 ?
C7 Tb1 C8 114.06(19) . 1_655 ?
O8 Tb1 Cu1 123.90(15) 2_676 1_554 ?
O7 Tb1 Cu1 80.38(14) . 1_554 ?
O9 Tb1 Cu1 60.37(13) 1_554 1_554 ?
O3 Tb1 Cu1 150.30(12) 2_576 1_554 ?
O13 Tb1 Cu1 124.06(16) . 1_554 ?
O2 Tb1 Cu1 81.15(13) . 1_554 ?
O4 Tb1 Cu1 42.01(12) 1_655 1_554 ?
O1 Tb1 Cu1 29.81(12) . 1_554 ?
O3 Tb1 Cu1 92.56(12) 1_655 1_554 ?
C7 Tb1 Cu1 55.91(14) . 1_554 ?
C8 Tb1 Cu1 67.01(13) 1_655 1_554 ?
O10 Cu1 O10 180.000(2) 2_668 . ?
O10 Cu1 O1 90.3(2) 2_668 2_667 ?
O10 Cu1 O1 89.7(2) . 2_667 ?
O10 Cu1 O1 89.7(2) 2_668 1_556 ?
O10 Cu1 O1 90.3(2) . 1_556 ?
O1 Cu1 O1 180.000(1) 2_667 1_556 ?
O10 Cu1 O4 92.2(2) 2_668 2_567 ?
O10 Cu1 O4 87.8(2) . 2_567 ?
O1 Cu1 O4 76.9(2) 2_667 2_567 ?
O1 Cu1 O4 103.1(2) 1_556 2_567 ?
O10 Cu1 O4 87.8(2) 2_668 1_656 ?
O10 Cu1 O4 92.2(2) . 1_656 ?
O1 Cu1 O4 103.1(2) 2_667 1_656 ?
O1 Cu1 O4 76.9(2) 1_556 1_656 ?
O4 Cu1 O4 180.000(1) 2_567 1_656 ?
O10 Cu1 Tb1 78.67(18) 2_668 2_667 ?
O10 Cu1 Tb1 101.33(18) . 2_667 ?
O1 Cu1 Tb1 39.12(15) 2_667 2_667 ?
O1 Cu1 Tb1 140.88(15) 1_556 2_667 ?
O4 Cu1 Tb1 41.34(13) 2_567 2_667 ?
O4 Cu1 Tb1 138.66(13) 1_656 2_667 ?
O10 Cu1 Tb1 101.33(18) 2_668 1_556 ?
O10 Cu1 Tb1 78.67(18) . 1_556 ?
O1 Cu1 Tb1 140.88(15) 2_667 1_556 ?
O1 Cu1 Tb1 39.12(15) 1_556 1_556 ?
O4 Cu1 Tb1 138.66(13) 2_567 1_556 ?
O4 Cu1 Tb1 41.34(13) 1_656 1_556 ?
Tb1 Cu1 Tb1 180.0 2_667 1_556 ?
C7 O1 Cu1 156.8(5) . 1_554 ?
C7 O1 Tb1 92.1(4) . . ?
Cu1 O1 Tb1 111.1(2) 1_554 . ?
C7 O2 Tb1 97.0(5) . . ?
C8 O3 Tb1 153.9(5) . 2_576 ?
C8 O3 Tb1 92.8(4) . 1_455 ?
Tb1 O3 Tb1 106.38(19) 2_576 1_455 ?
C8 O4 Tb1 95.9(5) . 1_455 ?
C8 O4 Cu1 165.2(5) . 1_454 ?
Tb1 O4 Cu1 96.65(19) 1_455 1_454 ?
C15 O7 Tb1 141.8(5) . . ?
C15 O8 Tb1 134.9(5) . 2_676 ?
C16 O9 Tb1 139.2(5) . 1_556 ?
C16 O10 Cu1 131.8(5) . . ?
Tb1 O13 H13A 125.4 . . ?
Tb1 O13 H13B 99.5 . . ?
H13A O13 H13B 134.9 . . ?
O6 N1 O5 123.1(8) . . ?
O6 N1 C5 120.0(7) . . ?
O5 N1 C5 116.7(7) . . ?
O11 N2 O12 122.2(8) . . ?
O11 N2 C13 119.0(7) . . ?
O12 N2 C13 118.7(7) . . ?
C2 C1 C6 120.1(7) . . ?
C2 C1 C7 118.9(7) . . ?
C6 C1 C7 121.0(7) . . ?
C1 C2 C3 120.5(7) . . ?
C1 C2 H2 119.8 . . ?
C3 C2 H2 119.8 . . ?
C4 C3 C2 119.5(7) . . ?
C4 C3 C8 120.2(6) . . ?
C2 C3 C8 120.3(6) . . ?
C3 C4 C5 118.3(6) . . ?
C3 C4 H4 120.8 . . ?
C5 C4 H4 120.8 . . ?
C6 C5 C4 123.5(6) . . ?
C6 C5 N1 118.3(7) . . ?
C4 C5 N1 118.1(7) . . ?
C5 C6 C1 117.6(7) . . ?
C5 C6 H6 121.2 . . ?
C1 C6 H6 121.2 . . ?
O2 C7 O1 119.4(7) . . ?
O2 C7 C1 119.5(7) . . ?
O1 C7 C1 121.0(6) . . ?
O2 C7 Tb1 57.7(4) . . ?
O1 C7 Tb1 61.8(4) . . ?
C1 C7 Tb1 176.9(5) . . ?
O4 C8 O3 120.2(7) . . ?
O4 C8 C3 119.6(6) . . ?
O3 C8 C3 120.2(6) . . ?
O4 C8 Tb1 58.9(4) . 1_455 ?
O3 C8 Tb1 61.3(4) . 1_455 ?
C3 C8 Tb1 175.4(5) . 1_455 ?
C10 C9 C14 120.2(6) . . ?
C10 C9 C15 121.9(6) . . ?
C14 C9 C15 117.8(6) . . ?
C11 C10 C9 119.6(7) . . ?
C11 C10 H10 120.2 . . ?
C9 C10 H10 120.2 . . ?
C12 C11 C10 120.5(7) . . ?
C12 C11 C16 116.5(6) . . ?
C10 C11 C16 122.9(7) . . ?
C11 C12 C13 118.8(7) . . ?
C11 C12 H12 120.6 . . ?
C13 C12 H12 120.6 . . ?
C14 C13 C12 122.5(7) . . ?
C14 C13 N2 119.6(7) . . ?
C12 C13 N2 117.8(7) . . ?
C13 C14 C9 117.8(7) . . ?
C13 C14 H14 121.1 . . ?
C9 C14 H14 121.1 . . ?
O8 C15 O7 125.9(6) . . ?
O8 C15 C9 117.7(6) . . ?
O7 C15 C9 116.3(6) . . ?
O9 C16 O10 126.7(7) . . ?
O9 C16 C11 120.0(7) . . ?
O10 C16 C11 113.2(7) . . ?

loop_
_geom_bond_atom_site_label_1
_geom_bond_atom_site_label_2
_geom_bond_distance
_geom_bond_site_symmetry_2
_geom_bond_publ_flag
Tb1 O8 2.342(5) 2_676 ?
Tb1 O7 2.358(5) . ?
Tb1 O9 2.373(5) 1_554 ?
Tb1 O3 2.377(5) 2_576 ?
Tb1 O13 2.393(6) . ?
Tb1 O2 2.454(6) . ?
Tb1 O4 2.500(6) 1_655 ?
Tb1 O1 2.542(5) . ?
Tb1 O3 2.550(5) 1_655 ?
Tb1 C7 2.883(7) . ?
Tb1 C8 2.903(8) 1_655 ?
Tb1 Cu1 3.7601(11) 1_554 ?
Cu1 O10 1.882(5) 2_668 ?
Cu1 O10 1.882(5) . ?
Cu1 O1 2.003(5) 2_667 ?
Cu1 O1 2.003(5) 1_556 ?
Cu1 O4 2.534(5) 2_567 ?
Cu1 O4 2.534(5) 1_656 ?
Cu1 Tb1 3.7601(11) 2_667 ?
Cu1 Tb1 3.7601(11) 1_556 ?
O1 C7 1.269(9) . ?
O1 Cu1 2.003(5) 1_554 ?
O2 C7 1.241(9) . ?
O3 C8 1.268(9) . ?
O3 Tb1 2.377(5) 2_576 ?
O3 Tb1 2.550(5) 1_455 ?
O4 C8 1.241(9) . ?
O4 Tb1 2.500(6) 1_455 ?
O4 Cu1 2.534(5) 1_454 ?
O5 N1 1.214(10) . ?
O6 N1 1.200(10) . ?
O7 C15 1.251(9) . ?
O8 C15 1.247(9) . ?
O8 Tb1 2.342(5) 2_676 ?
O9 C16 1.231(9) . ?
O9 Tb1 2.373(5) 1_556 ?
O10 C16 1.261(9) . ?
O11 N2 1.201(10) . ?
O12 N2 1.203(11) . ?
O13 H13A 0.8010 . ?
O13 H13B 0.8107 . ?
N1 C5 1.481(9) . ?
N2 C13 1.468(10) . ?
C1 C2 1.377(10) . ?
C1 C6 1.404(10) . ?
C1 C7 1.495(10) . ?
C2 C3 1.415(10) . ?
C2 H2 0.9300 . ?
C3 C4 1.380(10) . ?
C3 C8 1.498(11) . ?
C4 C5 1.383(10) . ?
C4 H4 0.9300 . ?
C5 C6 1.377(10) . ?
C6 H6 0.9300 . ?
C8 Tb1 2.903(8) 1_455 ?
C9 C10 1.401(10) . ?
C9 C14 1.410(10) . ?
C9 C15 1.504(9) . ?
C10 C11 1.390(10) . ?
C10 H10 0.9300 . ?
C11 C12 1.381(11) . ?
C11 C16 1.510(10) . ?
C12 C13 1.391(10) . ?
C12 H12 0.9300 . ?
C13 C14 1.378(10) . ?
C14 H14 0.9300 . ?

loop_
_geom_hbond_atom_site_label_D
_geom_hbond_atom_site_label_H
_geom_hbond_atom_site_label_A
_geom_hbond_distance_DH
_geom_hbond_distance_HA
_geom_hbond_distance_DA
_geom_hbond_angle_DHA
_geom_hbond_site_symmetry_A
O13 H13A O11 0.80 2.19 2.934(9) 154.4 1_564
